data_4113613
loop_
_publ_author_name
'Eva Hevia'
'Julio P\'erez'
'V\'ictor Riera'
'Daniel Miguel'
'Pablo Campomanes'
'M. Isabel Men\'endez'
'Tom\'as L. Sordo'
'Santiago Garc\'ia-Granda'

_publ_contact_author_address
;
Departamento de Quimica Organica e Inorganica/IUQOEM-Facultad de Quimica 
Universidad de Oviedo
C/ Julian Claveria s/n
33006 Oviedo  (ASTURIAS)
SPAIN
;
_publ_contact_author_email japm@sauron.quimica.uniovi.es
_publ_contact_author_fax +34-985-103446
_publ_contact_author_name 'Julio P\'erez'
_publ_contact_author_phone +34-985-102985
_publ_section_title
;
 Synthesis of \b-Lactams from a N-Rhenaimine: Effect of the Transition
 Metal on the Energetic Profile of the Staudinger Reaction
;
_journal_name_full 'Journal of the American Chemical Society'
_journal_page_first 3706
_journal_page_last 3707
_journal_paper_doi 10.1021/ja034070s
_journal_volume 125
_journal_year 2003
_chemical_formula_moiety 'C40 H28 N3 O4 Re, C4 H8 O'
_chemical_formula_sum 'C44 H36 N3 O5 Re'
_chemical_formula_weight 872.97
_chemical_name_systematic
; 
 ? 
;
_space_group_IT_number 15
_symmetry_cell_setting monoclinic
_symmetry_space_group_name_Hall '-C 2yc'
_symmetry_space_group_name_H-M 'C 1 2/c 1'
_atom_sites_solution_hydrogens geom
_atom_sites_solution_primary direct
_atom_sites_solution_secondary difmap
_audit_creation_method SHELXL-97
_cell_angle_alpha 90.00
_cell_angle_beta 100.2153(5)
_cell_angle_gamma 90.00
_cell_formula_units_Z 8
_cell_length_a 16.7859(1)
_cell_length_b 19.0409(2)
_cell_length_c 22.9624(2)
_cell_measurement_reflns_used 73218
_cell_measurement_temperature 293(2)
_cell_measurement_theta_max 70.076
_cell_measurement_theta_min 0.883
_cell_volume 7222.87(11)
_computing_cell_refinement 'HKL Scalepack (Otwinowski & Minor 1997)'
_computing_data_collection 'Collect (Nonius BV, 1997-2000)'
_computing_data_reduction 'HKL Denzo and Scalepack (Otwinowski & Minor 1997)'
_computing_molecular_graphics 'Bruker SHELXTL'
_computing_publication_material 'Bruker SHELXTL'
_computing_structure_refinement 'SHELXL-97 (Sheldrick, 1997)'
_computing_structure_solution 'SHELXS-97 (Sheldrick, 1990)'
_diffrn_ambient_temperature 293(2)
_diffrn_detector_area_resol_mean 9
_diffrn_measured_fraction_theta_full 0.990
_diffrn_measured_fraction_theta_max 0.990
_diffrn_measurement_device '95mm CCD camera on \k-goniostat'
_diffrn_measurement_device_type KappaCCD
_diffrn_measurement_method CCD
_diffrn_radiation_monochromator 'horizonally mounted graphite crystal'
_diffrn_radiation_type 'Cu K\a'
_diffrn_radiation_wavelength 1.5418
_diffrn_reflns_av_R_equivalents 0.0581
_diffrn_reflns_av_sigmaI/netI 0.0922
_diffrn_reflns_limit_h_max 20
_diffrn_reflns_limit_h_min -20
_diffrn_reflns_limit_k_max 23
_diffrn_reflns_limit_k_min -22
_diffrn_reflns_limit_l_max 27
_diffrn_reflns_limit_l_min -26
_diffrn_reflns_number 73218
_diffrn_reflns_theta_full 69.79
_diffrn_reflns_theta_max 69.79
_diffrn_reflns_theta_min 1.95
_exptl_absorpt_coefficient_mu 7.002
_exptl_absorpt_correction_T_max 0.568
_exptl_absorpt_correction_T_min 0.382
_exptl_absorpt_correction_type multi-scan
_exptl_absorpt_process_details
;
multi-scan from symmetry-related measurements
 Sortav (Blessing 1995)
;
_exptl_crystal_colour Orange
_exptl_crystal_density_diffrn 1.606
_exptl_crystal_description prismatic
_exptl_crystal_F_000 3488
_exptl_crystal_size_max 0.30
_exptl_crystal_size_mid 0.13
_exptl_crystal_size_min 0.08
_refine_diff_density_max 2.271
_refine_diff_density_min -1.658
_refine_diff_density_rms 0.143
_refine_ls_extinction_method none
_refine_ls_goodness_of_fit_ref 1.029
_refine_ls_hydrogen_treatment mixed
_refine_ls_matrix_type full
_refine_ls_number_parameters 478
_refine_ls_number_reflns 6768
_refine_ls_number_restraints 0
_refine_ls_restrained_S_all 1.029
_refine_ls_R_factor_all 0.0483
_refine_ls_R_factor_gt 0.0402
_refine_ls_shift/su_max 0.001
_refine_ls_shift/su_mean 0.000
_refine_ls_structure_factor_coef Fsqd
_refine_ls_weighting_details 'calc w=1/[\s^2^(Fo^2^)+(0.0238P)^2^+0.0000P] where P=(Fo^2^+2Fc^2^)/3'
_refine_ls_weighting_scheme calc
_refine_ls_wR_factor_gt 0.1070
_refine_ls_wR_factor_ref 0.1100
_reflns_number_gt 5442
_reflns_number_total 6768
_reflns_threshold_expression >2sigma(I)
_cod_data_source_file ja034070ssi20030111_062838.cif
_cod_data_source_block Compound_2_(eh2)
_cod_original_sg_symbol_Hall '-C 2yc '
_cod_database_code 4113613

loop_
_symmetry_equiv_pos_as_xyz
'x, y, z'
'-x, y, -z+1/2'
'x+1/2, y+1/2, z'
'-x+1/2, y+1/2, -z+1/2'
'-x, -y, -z'
'x, -y, z-1/2'
'-x+1/2, -y+1/2, -z'
'x+1/2, -y+1/2, z-1/2'

loop_
_atom_site_label
_atom_site_type_symbol
_atom_site_fract_x
_atom_site_fract_y
_atom_site_fract_z
_atom_site_U_iso_or_equiv
_atom_site_adp_type
_atom_site_occupancy
_atom_site_symmetry_multiplicity
_atom_site_calc_flag
_atom_site_refinement_flags
Re1 Re 0.316648(12) 0.068082(10) 0.553012(9) 0.02143(10) Uani 1 1 d .
N1 N 0.4018(2) -0.00095(19) 0.60975(17) 0.0140(8) Uani 1 1 d .
N2 N 0.4044(2) 0.13787(19) 0.60567(18) 0.0154(8) Uani 1 1 d .
N3 N 0.2538(2) 0.07498(19) 0.62782(17) 0.0130(8) Uani 1 1 d .
C1 C 0.3838(3) 0.0597(3) 0.4926(2) 0.0184(10) Uani 1 1 d .
O1 O 0.4234(2) 0.0552(2) 0.45751(17) 0.0297(9) Uani 1 1 d .
C2 C 0.2418(3) -0.0001(3) 0.5112(2) 0.0254(12) Uani 1 1 d .
O2 O 0.1982(2) -0.0391(2) 0.48448(17) 0.0312(9) Uani 1 1 d .
C3 C 0.2563(3) 0.1366(3) 0.5018(2) 0.0258(12) Uani 1 1 d .
O3 O 0.2249(2) 0.1765(2) 0.46786(16) 0.0331(9) Uani 1 1 d .
O4 O 0.3523(2) 0.07324(17) 0.71504(16) 0.0196(7) Uani 1 1 d .
C4 C 0.2826(3) 0.0732(2) 0.6860(2) 0.0164(10) Uani 1 1 d .
C5 C 0.1998(3) 0.0746(2) 0.7065(2) 0.0158(10) Uani 1 1 d .
C6 C 0.1665(3) 0.0648(2) 0.6363(2) 0.0161(10) Uani 1 1 d .
C21 C 0.3981(3) -0.0714(2) 0.6071(2) 0.0210(11) Uani 1 1 d .
H21 H 0.3548 -0.0927 0.5825 0.025 Uiso 1 1 calc R
C22 C 0.4571(3) -0.1134(3) 0.6399(2) 0.0262(12) Uani 1 1 d .
H22 H 0.4541 -0.1621 0.6370 0.031 Uiso 1 1 calc R
C23 C 0.5200(3) -0.0816(3) 0.6768(2) 0.0252(12) Uani 1 1 d .
H23 H 0.5600 -0.1088 0.6994 0.030 Uiso 1 1 calc R
C24 C 0.5241(3) -0.0092(3) 0.6806(2) 0.0205(10) Uani 1 1 d .
H24 H 0.5661 0.0129 0.7059 0.025 Uiso 1 1 calc R
C25 C 0.4640(3) 0.0297(2) 0.6457(2) 0.0152(10) Uani 1 1 d .
C26 C 0.4649(3) 0.1076(2) 0.6446(2) 0.0146(9) Uani 1 1 d .
C27 C 0.5231(3) 0.1482(3) 0.6802(2) 0.0203(10) Uani 1 1 d .
H27 H 0.5641 0.1270 0.7070 0.024 Uiso 1 1 calc R
C28 C 0.5193(3) 0.2205(3) 0.6751(2) 0.0230(11) Uani 1 1 d .
H28 H 0.5581 0.2484 0.6981 0.028 Uiso 1 1 calc R
C29 C 0.4578(3) 0.2509(3) 0.6358(2) 0.0244(11) Uani 1 1 d .
H29 H 0.4541 0.2995 0.6323 0.029 Uiso 1 1 calc R
C30 C 0.4015(3) 0.2083(3) 0.6015(2) 0.0202(10) Uani 1 1 d .
H30 H 0.3603 0.2290 0.5746 0.024 Uiso 1 1 calc R
C31 C 0.1075(3) 0.1214(3) 0.6114(2) 0.0185(10) Uani 1 1 d .
C32 C 0.0263(3) 0.1168(3) 0.6170(2) 0.0253(11) Uani 1 1 d .
H32 H 0.0089 0.0785 0.6366 0.030 Uiso 1 1 calc R
C33 C -0.0292(3) 0.1682(3) 0.5939(2) 0.0317(13) Uani 1 1 d .
H33 H -0.0833 0.1638 0.5974 0.038 Uiso 1 1 calc R
C34 C -0.0033(4) 0.2262(3) 0.5656(3) 0.0396(16) Uani 1 1 d .
H34 H -0.0404 0.2602 0.5493 0.047 Uiso 1 1 calc R
C35 C 0.0781(4) 0.2335(3) 0.5616(2) 0.0328(14) Uani 1 1 d .
H35 H 0.0958 0.2729 0.5435 0.039 Uiso 1 1 calc R
C36 C 0.1324(3) 0.1818(3) 0.5847(2) 0.0228(11) Uani 1 1 d .
H36 H 0.1869 0.1873 0.5825 0.027 Uiso 1 1 calc R
C41 C 0.1408(3) -0.0100(3) 0.6174(2) 0.0175(10) Uani 1 1 d .
C42 C 0.1918(3) -0.0663(2) 0.6370(2) 0.0197(10) Uani 1 1 d .
H42 H 0.2393 -0.0575 0.6638 0.024 Uiso 1 1 calc R
C43 C 0.1748(3) -0.1348(3) 0.6183(2) 0.0270(12) Uani 1 1 d .
H43 H 0.2096 -0.1711 0.6330 0.032 Uiso 1 1 calc R
C44 C 0.1042(3) -0.1489(3) 0.5769(2) 0.0290(12) Uani 1 1 d .
H44 H 0.0920 -0.1945 0.5639 0.035 Uiso 1 1 calc R
C45 C 0.0536(3) -0.0942(3) 0.5558(2) 0.0245(11) Uani 1 1 d .
H45 H 0.0070 -0.1033 0.5284 0.029 Uiso 1 1 calc R
C46 C 0.0708(3) -0.0250(3) 0.5750(2) 0.0212(11) Uani 1 1 d .
H46 H 0.0361 0.0112 0.5597 0.025 Uiso 1 1 calc R
C51 C 0.1861(3) 0.0183(2) 0.7505(2) 0.0179(10) Uani 1 1 d .
C52 C 0.2490(3) 0.0001(3) 0.7956(2) 0.0269(12) Uani 1 1 d .
H52 H 0.2991 0.0217 0.7975 0.032 Uiso 1 1 calc R
C53 C 0.2392(4) -0.0494(3) 0.8379(3) 0.0328(13) Uani 1 1 d .
H53 H 0.2828 -0.0614 0.8672 0.039 Uiso 1 1 calc R
C54 C 0.1648(3) -0.0812(3) 0.8369(3) 0.0318(13) Uani 1 1 d .
H54 H 0.1573 -0.1134 0.8658 0.038 Uiso 1 1 calc R
C55 C 0.1027(3) -0.0638(3) 0.7923(3) 0.0307(13) Uani 1 1 d .
H55 H 0.0529 -0.0860 0.7904 0.037 Uiso 1 1 calc R
C56 C 0.1116(3) -0.0144(3) 0.7499(2) 0.0242(11) Uani 1 1 d .
H56 H 0.0676 -0.0029 0.7208 0.029 Uiso 1 1 calc R
C61 C 0.1852(3) 0.1482(3) 0.7298(2) 0.0172(10) Uani 1 1 d .
C62 C 0.1192(3) 0.1619(3) 0.7578(2) 0.0207(10) Uani 1 1 d .
H62 H 0.0839 0.1257 0.7632 0.025 Uiso 1 1 calc R
C63 C 0.1062(3) 0.2282(3) 0.7775(2) 0.0269(12) Uani 1 1 d .
H63 H 0.0616 0.2363 0.7955 0.032 Uiso 1 1 calc R
C64 C 0.1576(3) 0.2832(3) 0.7713(2) 0.0261(12) Uani 1 1 d .
H64 H 0.1486 0.3277 0.7855 0.031 Uiso 1 1 calc R
C65 C 0.2230(3) 0.2707(3) 0.7433(2) 0.0265(12) Uani 1 1 d .
H65 H 0.2580 0.3071 0.7382 0.032 Uiso 1 1 calc R
C66 C 0.2361(3) 0.2044(3) 0.7231(2) 0.0225(10) Uani 1 1 d .
H66 H 0.2802 0.1968 0.7044 0.027 Uiso 1 1 calc R
O90 O 0.6038(4) 0.1369(4) 0.5382(3) 0.090(2) Uani 1 1 d .
C91 C 0.6588(3) 0.1760(2) 0.50918(19) 0.0142(9) Uani 1 1 d .
H91A H 0.6726 0.1487 0.4767 0.017 Uiso 1 1 calc R
H91B H 0.6335 0.2194 0.4933 0.017 Uiso 1 1 calc R
C92 C 0.7294(4) 0.1909(3) 0.5509(3) 0.0369(14) Uani 1 1 d .
H92A H 0.7354 0.2412 0.5567 0.044 Uiso 1 1 calc R
H92B H 0.7768 0.1732 0.5370 0.044 Uiso 1 1 calc R
C93 C 0.7210(4) 0.1559(4) 0.6081(3) 0.0453(16) Uani 1 1 d .
H93A H 0.7039 0.1890 0.6355 0.054 Uiso 1 1 calc R
H93B H 0.7715 0.1342 0.6266 0.054 Uiso 1 1 calc R
C94 C 0.6566(4) 0.1012(3) 0.5886(3) 0.0364(14) Uani 1 1 d .
H94A H 0.6797 0.0584 0.5759 0.044 Uiso 1 1 calc R
H94B H 0.6269 0.0901 0.6201 0.044 Uiso 1 1 calc R

loop_
_atom_site_aniso_label
_atom_site_aniso_U_11
_atom_site_aniso_U_22
_atom_site_aniso_U_33
_atom_site_aniso_U_23
_atom_site_aniso_U_13
_atom_site_aniso_U_12
Re1 0.02166(14) 0.02257(13) 0.02032(14) -0.00010(8) 0.00447(9) 0.00085(8)
N1 0.0161(19) 0.0105(18) 0.017(2) 0.0039(15) 0.0075(16) 0.0057(15)
N2 0.016(2) 0.0118(18) 0.018(2) -0.0034(16) 0.0035(16) -0.0042(15)
N3 0.013(2) 0.0169(19) 0.011(2) -0.0005(15) 0.0080(16) 0.0013(15)
C1 0.018(2) 0.023(2) 0.012(2) 0.0000(19) -0.004(2) -0.0040(19)
O1 0.026(2) 0.044(2) 0.023(2) -0.0037(18) 0.0165(17) -0.0050(17)
C2 0.025(3) 0.033(3) 0.022(3) 0.006(2) 0.017(2) 0.009(2)
O2 0.026(2) 0.040(2) 0.027(2) -0.0204(19) 0.0040(16) -0.0169(18)
C3 0.027(3) 0.031(3) 0.021(3) -0.014(2) 0.008(2) -0.007(2)
O3 0.048(2) 0.027(2) 0.020(2) 0.0097(17) -0.0047(18) 0.0174(18)
O4 0.0126(17) 0.0242(18) 0.0227(19) -0.0017(15) 0.0050(14) -0.0014(13)
C4 0.017(2) 0.010(2) 0.023(3) -0.0010(19) 0.007(2) -0.0009(17)
C5 0.011(2) 0.019(2) 0.018(2) 0.0020(19) 0.0047(19) 0.0002(17)
C6 0.011(2) 0.019(2) 0.018(3) 0.0010(19) 0.0037(19) -0.0031(18)
C21 0.028(3) 0.018(2) 0.020(3) 0.003(2) 0.012(2) 0.002(2)
C22 0.035(3) 0.015(2) 0.033(3) 0.003(2) 0.017(2) 0.003(2)
C23 0.031(3) 0.022(3) 0.025(3) 0.012(2) 0.012(2) 0.011(2)
C24 0.021(3) 0.023(2) 0.020(3) 0.003(2) 0.009(2) 0.002(2)
C25 0.011(2) 0.021(2) 0.014(2) 0.0034(19) 0.0042(18) 0.0032(18)
C26 0.013(2) 0.016(2) 0.015(2) 0.0021(18) 0.0023(18) 0.0003(17)
C27 0.017(2) 0.028(3) 0.017(2) 0.003(2) 0.0032(19) 0.000(2)
C28 0.023(3) 0.023(3) 0.024(3) -0.006(2) 0.006(2) -0.006(2)
C29 0.029(3) 0.015(2) 0.031(3) -0.001(2) 0.009(2) 0.002(2)
C30 0.022(2) 0.016(2) 0.022(3) 0.003(2) 0.003(2) 0.000(2)
C31 0.018(2) 0.022(2) 0.016(2) -0.005(2) 0.0042(19) 0.0023(19)
C32 0.020(3) 0.032(3) 0.023(3) -0.009(2) 0.002(2) 0.001(2)
C33 0.021(3) 0.045(3) 0.026(3) -0.009(3) -0.002(2) 0.015(2)
C34 0.049(4) 0.039(3) 0.025(3) -0.006(3) -0.006(3) 0.030(3)
C35 0.053(4) 0.024(3) 0.022(3) 0.002(2) 0.009(3) 0.014(3)
C36 0.025(3) 0.021(2) 0.022(3) -0.002(2) 0.005(2) 0.006(2)
C41 0.015(2) 0.021(2) 0.018(2) -0.002(2) 0.0051(19) -0.0001(19)
C42 0.017(2) 0.019(2) 0.021(3) -0.003(2) -0.002(2) -0.0018(19)
C43 0.033(3) 0.019(2) 0.027(3) 0.002(2) 0.000(2) 0.001(2)
C44 0.034(3) 0.019(3) 0.032(3) -0.003(2) 0.001(2) -0.010(2)
C45 0.025(3) 0.025(3) 0.023(3) -0.004(2) 0.003(2) -0.010(2)
C46 0.017(2) 0.026(3) 0.021(3) -0.002(2) 0.005(2) -0.006(2)
C51 0.019(2) 0.016(2) 0.020(3) -0.0002(19) 0.0060(19) 0.0002(19)
C52 0.019(3) 0.035(3) 0.025(3) 0.006(2) -0.001(2) -0.005(2)
C53 0.031(3) 0.043(3) 0.022(3) 0.012(3) -0.002(2) -0.002(3)
C54 0.026(3) 0.035(3) 0.034(3) 0.015(3) 0.006(2) -0.007(2)
C55 0.022(3) 0.041(3) 0.026(3) 0.011(2) -0.002(2) -0.010(2)
C56 0.017(2) 0.029(3) 0.026(3) 0.009(2) 0.002(2) -0.001(2)
C61 0.017(2) 0.020(2) 0.014(2) 0.0012(19) 0.0033(18) 0.0046(19)
C62 0.019(2) 0.028(3) 0.017(3) -0.002(2) 0.0065(19) 0.004(2)
C63 0.022(3) 0.034(3) 0.026(3) -0.002(2) 0.008(2) 0.011(2)
C64 0.032(3) 0.024(3) 0.021(3) -0.004(2) 0.002(2) 0.011(2)
C65 0.038(3) 0.020(3) 0.022(3) 0.000(2) 0.007(2) -0.005(2)
C66 0.023(3) 0.023(2) 0.023(3) -0.002(2) 0.009(2) -0.005(2)
O90 0.112(6) 0.077(4) 0.084(5) 0.014(4) 0.027(4) 0.006(4)
C91 0.011(2) 0.023(2) 0.009(2) 0.0042(18) 0.0031(17) -0.0007(17)
C92 0.040(3) 0.027(3) 0.043(4) -0.005(3) 0.006(3) 0.002(2)
C93 0.052(4) 0.047(4) 0.036(4) 0.005(3) 0.003(3) -0.006(3)
C94 0.037(3) 0.037(3) 0.036(4) 0.002(3) 0.011(3) 0.005(3)

loop_
_atom_type_symbol
_atom_type_description
_atom_type_scat_dispersion_real
_atom_type_scat_dispersion_imag
_atom_type_scat_source
C C 0.0033 0.0016 'International Tables Vol C Tables 4.2.6.8 and 6.1.1.4'
H H 0.0000 0.0000 'International Tables Vol C Tables 4.2.6.8 and 6.1.1.4'
N N 0.0061 0.0033 'International Tables Vol C Tables 4.2.6.8 and 6.1.1.4'
O O 0.0106 0.0060 'International Tables Vol C Tables 4.2.6.8 and 6.1.1.4'
Re Re -1.0185 7.2310 'International Tables Vol C Tables 4.2.6.8 and 6.1.1.4'

loop_
_geom_angle_atom_site_label_1
_geom_angle_atom_site_label_2
_geom_angle_atom_site_label_3
_geom_angle
C3 Re1 C2 85.8(2)
C3 Re1 C1 85.9(2)
C2 Re1 C1 89.9(2)
C3 Re1 N3 99.51(19)
C2 Re1 N3 93.96(17)
C1 Re1 N3 173.57(17)
C3 Re1 N2 98.97(19)
C2 Re1 N2 175.12(19)
C1 Re1 N2 91.48(17)
N3 Re1 N2 84.25(15)
C3 Re1 N1 171.30(19)
C2 Re1 N1 100.95(19)
C1 Re1 N1 88.62(17)
N3 Re1 N1 85.60(14)
N2 Re1 N1 74.41(15)
C25 N1 C21 119.1(4)
C25 N1 Re1 117.2(3)
C21 N1 Re1 123.5(4)
C30 N2 C26 118.9(4)
C30 N2 Re1 123.8(3)
C26 N2 Re1 117.3(3)
C4 N3 C6 93.2(4)
C4 N3 Re1 130.3(3)
C6 N3 Re1 134.9(3)
O1 C1 Re1 179.5(5)
O2 C2 Re1 177.3(5)
O3 C3 Re1 174.0(5)
O4 C4 N3 132.7(5)
O4 C4 C5 130.5(5)
N3 C4 C5 96.8(4)
C51 C5 C61 111.2(4)
C51 C5 C4 116.2(4)
C61 C5 C4 109.2(4)
C51 C5 C6 121.0(4)
C61 C5 C6 113.8(4)
C4 C5 C6 82.2(3)
C31 C6 N3 116.3(4)
C31 C6 C41 115.2(4)
N3 C6 C41 108.2(4)
C31 C6 C5 112.5(4)
N3 C6 C5 86.7(3)
C41 C6 C5 114.8(4)
N1 C21 C22 121.8(5)
C23 C22 C21 118.6(5)
C22 C23 C24 120.2(5)
C23 C24 C25 118.2(5)
N1 C25 C24 122.0(4)
N1 C25 C26 115.7(4)
C24 C25 C26 122.3(4)
N2 C26 C27 121.1(4)
N2 C26 C25 115.2(4)
C27 C26 C25 123.6(4)
C28 C27 C26 119.1(5)
C29 C28 C27 119.6(5)
C28 C29 C30 119.0(5)
N2 C30 C29 122.2(5)
C32 C31 C36 117.7(5)
C32 C31 C6 120.5(5)
C36 C31 C6 121.7(4)
C33 C32 C31 121.3(5)
C32 C33 C34 119.6(5)
C33 C34 C35 120.2(5)
C36 C35 C34 119.4(6)
C35 C36 C31 121.7(5)
C42 C41 C46 117.0(5)
C42 C41 C6 119.9(4)
C46 C41 C6 122.8(4)
C43 C42 C41 122.7(5)
C42 C43 C44 119.5(5)
C45 C44 C43 119.1(5)
C44 C45 C46 121.4(5)
C45 C46 C41 120.3(5)
C52 C51 C56 117.3(5)
C52 C51 C5 119.2(4)
C56 C51 C5 123.4(4)
C51 C52 C53 121.7(5)
C54 C53 C52 120.3(5)
C55 C54 C53 118.3(5)
C54 C55 C56 121.9(5)
C55 C56 C51 120.5(5)
C66 C61 C62 117.3(5)
C66 C61 C5 121.6(4)
C62 C61 C5 121.1(4)
C63 C62 C61 120.5(5)
C62 C63 C64 121.7(5)
C63 C64 C65 118.6(5)
C66 C65 C64 120.1(5)
C65 C66 C61 121.9(5)
C91 O90 C94 104.7(5)
C92 C91 O90 108.6(5)
C91 C92 C93 107.8(5)
C92 C93 C94 102.8(5)
O90 C94 C93 102.2(5)

loop_
_geom_bond_atom_site_label_1
_geom_bond_atom_site_label_2
_geom_bond_distance
Re1 C3 1.920(6)
Re1 C2 1.939(6)
Re1 C1 1.942(5)
Re1 N3 2.174(4)
Re1 N2 2.183(4)
Re1 N1 2.192(4)
N1 C25 1.344(6)
N1 C21 1.345(6)
N2 C30 1.345(6)
N2 C26 1.357(6)
N3 C4 1.338(7)
N3 C6 1.523(6)
C1 O1 1.136(6)
C2 O2 1.141(7)
C3 O3 1.149(7)
O4 C4 1.240(6)
C4 C5 1.546(6)
C5 C51 1.518(7)
C5 C61 1.536(6)
C5 C6 1.621(7)
C6 C31 1.507(7)
C6 C41 1.528(6)
C21 C22 1.387(7)
C22 C23 1.372(8)
C23 C24 1.383(7)
C24 C25 1.387(7)
C25 C26 1.483(7)
C26 C27 1.391(7)
C27 C28 1.382(7)
C28 C29 1.373(7)
C29 C30 1.381(7)
C31 C32 1.395(7)
C31 C36 1.401(7)
C32 C33 1.389(7)
C33 C34 1.390(9)
C34 C35 1.393(9)
C35 C36 1.382(7)
C41 C42 1.397(7)
C41 C46 1.417(7)
C42 C43 1.387(7)
C43 C44 1.407(7)
C44 C45 1.376(8)
C45 C46 1.403(7)
C51 C52 1.385(7)
C51 C56 1.395(7)
C52 C53 1.386(7)
C53 C54 1.383(8)
C54 C55 1.366(8)
C55 C56 1.380(7)
C61 C66 1.394(7)
C61 C62 1.402(6)
C62 C63 1.371(7)
C63 C64 1.380(8)
C64 C65 1.388(7)
C65 C66 1.376(7)
O90 C91 1.438(8)
O90 C94 1.491(9)
C91 C92 1.415(7)
C92 C93 1.501(9)
C93 C94 1.511(9)
